data_4065290
loop_
_publ_author_name
'Dyson, Gavin'
'Zech, Alexander'
'Rawe, Benjamin W.'
'Haddow, Mairi F.'
'Hamilton, Alexander'
'Owen, Gareth R.'

_publ_section_title
;
 Scorpionate Ligands Based on 2-Mercaptopyridine: A Ligand with a Greater
 Propensity To Sting?
;
_journal_issue 21
_journal_name_full Organometallics
_journal_page_first 5844
_journal_paper_doi 10.1021/om200694r
_journal_volume 30
_journal_year 2011
_chemical_formula_moiety 'C18 H22 B N2 Rh S2'
_chemical_formula_sum 'C18 H22 B N2 Rh S2'
_chemical_formula_weight 444.22
_chemical_name_systematic
; 
 ? 
;
_space_group_IT_number 14
_symmetry_cell_setting monoclinic
_symmetry_space_group_name_Hall '-P 2yn'
_symmetry_space_group_name_H-M 'P 1 21/n 1'
_atom_sites_solution_hydrogens geom
_atom_sites_solution_primary direct
_atom_sites_solution_secondary difmap
_audit_creation_method SHELXL-97
_cell_angle_alpha 90.00
_cell_angle_beta 107.198(2)
_cell_angle_gamma 90.00
_cell_formula_units_Z 4
_cell_length_a 12.8550(3)
_cell_length_b 10.0647(2)
_cell_length_c 14.6078(4)
_cell_measurement_reflns_used 4597
_cell_measurement_temperature 100(2)
_cell_measurement_theta_max 27.47
_cell_measurement_theta_min 2.50
_cell_volume 1805.48(8)
_computing_cell_refinement 'Bruker Apex II'
_computing_data_collection 'Bruker Apex II'
_computing_data_reduction 'Bruker SAINT'
_computing_molecular_graphics 'Bruker ShelXTL'
_computing_publication_material 'Bruker ShelXTL'
_computing_structure_refinement 'SHELXL-97 (Sheldrick, 2008)'
_computing_structure_solution 'SHELXS-97 (Sheldrick, 2008)'
_diffrn_ambient_temperature 100(2)
_diffrn_measured_fraction_theta_full 0.998
_diffrn_measured_fraction_theta_max 0.998
_diffrn_measurement_device_type 'Bruker Apex II kappa CCD area detector'
_diffrn_measurement_method 'phi and omega scans'
_diffrn_radiation_monochromator graphite
_diffrn_radiation_source 'fine-focus sealed tube'
_diffrn_radiation_type MoK\a
_diffrn_radiation_wavelength 0.71073
_diffrn_reflns_av_R_equivalents 0.0377
_diffrn_reflns_av_sigmaI/netI 0.0337
_diffrn_reflns_limit_h_max 16
_diffrn_reflns_limit_h_min -16
_diffrn_reflns_limit_k_max 13
_diffrn_reflns_limit_k_min -10
_diffrn_reflns_limit_l_max 18
_diffrn_reflns_limit_l_min -18
_diffrn_reflns_number 16650
_diffrn_reflns_theta_full 27.54
_diffrn_reflns_theta_max 27.54
_diffrn_reflns_theta_min 1.86
_exptl_absorpt_coefficient_mu 1.179
_exptl_absorpt_correction_T_max 0.3334
_exptl_absorpt_correction_T_min 0.2884
_exptl_absorpt_correction_type multi-scan
_exptl_absorpt_process_details 'SADABS V2008/1'
_exptl_crystal_colour orange
_exptl_crystal_density_diffrn 1.634
_exptl_crystal_density_method 'not measured'
_exptl_crystal_description block
_exptl_crystal_F_000 904
_exptl_crystal_size_max 0.17
_exptl_crystal_size_mid 0.12
_exptl_crystal_size_min 0.06
_refine_diff_density_max 0.483
_refine_diff_density_min -0.330
_refine_diff_density_rms 0.081
_refine_ls_extinction_method none
_refine_ls_goodness_of_fit_ref 1.026
_refine_ls_hydrogen_treatment mixed
_refine_ls_matrix_type full
_refine_ls_number_parameters 220
_refine_ls_number_reflns 4151
_refine_ls_number_restraints 0
_refine_ls_restrained_S_all 1.026
_refine_ls_R_factor_all 0.0324
_refine_ls_R_factor_gt 0.0248
_refine_ls_shift/su_max 0.001
_refine_ls_shift/su_mean 0.000
_refine_ls_structure_factor_coef Fsqd
_refine_ls_weighting_details 'calc w=1/[\s^2^(Fo^2^)+(0.0202P)^2^+0.9379P] where P=(Fo^2^+2Fc^2^)/3'
_refine_ls_weighting_scheme calc
_refine_ls_wR_factor_gt 0.0514
_refine_ls_wR_factor_ref 0.0543
_reflns_number_gt 3528
_reflns_number_total 4151
_reflns_threshold_expression >2sigma(I)
_cod_data_source_file om200694r_si_002.cif
_cod_data_source_block Complex_4
_cod_original_cell_volume 1805.48(7)
_cod_original_sg_symbol_H-M P21/n
_cod_database_code 4065290

loop_
_symmetry_equiv_pos_as_xyz
'x, y, z'
'-x+1/2, y+1/2, -z+1/2'
'-x, -y, -z'
'x-1/2, -y-1/2, z-1/2'

loop_
_atom_site_label
_atom_site_type_symbol
_atom_site_fract_x
_atom_site_fract_y
_atom_site_fract_z
_atom_site_U_iso_or_equiv
_atom_site_adp_type
_atom_site_occupancy
_atom_site_symmetry_multiplicity
_atom_site_calc_flag
_atom_site_refinement_flags
Rh1 Rh 0.830930(13) 0.804783(16) 0.079522(12) 0.01216(5) Uani 1 1 d .
B1 B 0.7439(2) 0.7048(2) 0.15517(18) 0.0135(5) Uani 1 1 d .
H1 H 0.7874(19) 0.672(2) 0.2261(17) 0.016 Uiso 1 1 d .
N1 N 0.64516(14) 0.79398(17) 0.16577(13) 0.0133(4) Uani 1 1 d .
N2 N 0.69347(14) 0.57440(16) 0.09705(12) 0.0118(4) Uani 1 1 d .
S1 S 0.71846(4) 0.98935(5) 0.07849(4) 0.01533(12) Uani 1 1 d .
S2 S 0.69755(5) 0.71324(5) -0.05527(4) 0.01672(12) Uani 1 1 d .
C1 C 0.62520(17) 0.9177(2) 0.12588(15) 0.0143(4) Uani 1 1 d .
C2 C 0.53088(17) 0.9858(2) 0.13111(16) 0.0166(5) Uani 1 1 d .
H2 H 0.5120 1.0682 0.0988 0.020 Uiso 1 1 calc R
C3 C 0.46688(18) 0.9347(2) 0.18190(17) 0.0196(5) Uani 1 1 d .
H3 H 0.4035 0.9809 0.1848 0.024 Uiso 1 1 calc R
C4 C 0.49535(18) 0.8131(2) 0.23006(17) 0.0194(5) Uani 1 1 d .
H4 H 0.4542 0.7783 0.2689 0.023 Uiso 1 1 calc R
C5 C 0.58345(18) 0.7460(2) 0.21977(16) 0.0166(5) Uani 1 1 d .
H5 H 0.6024 0.6631 0.2513 0.020 Uiso 1 1 calc R
C6 C 0.66507(16) 0.5753(2) -0.00031(16) 0.0136(4) Uani 1 1 d .
C7 C 0.61478(17) 0.4615(2) -0.05064(16) 0.0151(4) Uani 1 1 d .
H7 H 0.5915 0.4619 -0.1187 0.018 Uiso 1 1 calc R
C8 C 0.59925(17) 0.3509(2) -0.00231(17) 0.0165(5) Uani 1 1 d .
H8 H 0.5660 0.2742 -0.0365 0.020 Uiso 1 1 calc R
C9 C 0.63268(18) 0.3511(2) 0.09818(16) 0.0162(5) Uani 1 1 d .
H9 H 0.6235 0.2744 0.1329 0.019 Uiso 1 1 calc R
C10 C 0.67860(17) 0.4633(2) 0.14501(16) 0.0146(4) Uani 1 1 d .
H10 H 0.7009 0.4642 0.2131 0.018 Uiso 1 1 calc R
C11 C 0.97562(17) 0.7210(2) 0.16910(17) 0.0178(5) Uani 1 1 d .
H11 H 0.9694 0.6625 0.2226 0.021 Uiso 1 1 calc R
C12 C 0.98277(17) 0.8600(2) 0.18596(16) 0.0162(5) Uani 1 1 d .
H12 H 0.9762 0.8894 0.2494 0.019 Uiso 1 1 calc R
C13 C 1.03870(18) 0.9566(2) 0.13647(18) 0.0204(5) Uani 1 1 d .
H13A H 1.0357 1.0463 0.1634 0.024 Uiso 1 1 calc R
H13B H 0.9971 0.9599 0.0676 0.024 Uiso 1 1 calc R
C14 C 1.15852(19) 0.9239(2) 0.1452(2) 0.0270(6) Uani 1 1 d .
H14A H 1.1821 0.9826 0.1007 0.032 Uiso 1 1 calc R
H14B H 1.2032 0.9467 0.2110 0.032 Uiso 1 1 calc R
C15 C 1.18439(19) 0.7807(2) 0.1249(2) 0.0291(6) Uani 1 1 d .
H15A H 1.1683 0.7233 0.1741 0.035 Uiso 1 1 calc R
H15B H 1.2637 0.7748 0.1341 0.035 Uiso 1 1 calc R
C16 C 1.1256(2) 0.7222(3) 0.0264(2) 0.0322(6) Uani 1 1 d .
H16A H 1.1539 0.6314 0.0233 0.039 Uiso 1 1 calc R
H16B H 1.1451 0.7761 -0.0228 0.039 Uiso 1 1 calc R
C17 C 1.00032(19) 0.7142(2) -0.00092(18) 0.0220(5) Uani 1 1 d .
H17A H 0.9701 0.8040 -0.0199 0.026 Uiso 1 1 calc R
H17B H 0.9742 0.6557 -0.0576 0.026 Uiso 1 1 calc R
C18 C 0.95544(17) 0.6629(2) 0.07746(18) 0.0185(5) Uani 1 1 d .
H18 H 0.9328 0.5675 0.0723 0.022 Uiso 1 1 calc R

loop_
_atom_site_aniso_label
_atom_site_aniso_U_11
_atom_site_aniso_U_22
_atom_site_aniso_U_33
_atom_site_aniso_U_23
_atom_site_aniso_U_13
_atom_site_aniso_U_12
Rh1 0.01206(9) 0.01105(9) 0.01339(9) 0.00126(7) 0.00377(6) -0.00072(6)
B1 0.0142(12) 0.0130(12) 0.0130(12) -0.0004(10) 0.0039(10) -0.0011(9)
N1 0.0150(9) 0.0127(9) 0.0114(9) -0.0026(7) 0.0028(7) -0.0032(7)
N2 0.0117(8) 0.0119(9) 0.0114(9) -0.0002(7) 0.0030(7) -0.0008(7)
S1 0.0152(3) 0.0124(3) 0.0184(3) 0.0018(2) 0.0050(2) 0.0000(2)
S2 0.0198(3) 0.0163(3) 0.0130(3) 0.0021(2) 0.0031(2) -0.0033(2)
C1 0.0156(10) 0.0137(11) 0.0113(11) -0.0041(8) 0.0004(8) -0.0024(8)
C2 0.0160(11) 0.0124(11) 0.0192(12) -0.0046(9) 0.0019(9) -0.0014(8)
C3 0.0152(11) 0.0197(12) 0.0238(13) -0.0121(10) 0.0057(10) -0.0039(9)
C4 0.0207(11) 0.0214(12) 0.0195(12) -0.0068(10) 0.0111(10) -0.0065(9)
C5 0.0188(11) 0.0164(11) 0.0147(11) -0.0027(9) 0.0051(9) -0.0050(9)
C6 0.0116(10) 0.0130(11) 0.0161(11) 0.0019(9) 0.0037(8) 0.0019(8)
C7 0.0140(10) 0.0171(11) 0.0135(11) -0.0013(9) 0.0030(9) 0.0020(8)
C8 0.0139(10) 0.0126(11) 0.0217(12) -0.0040(9) 0.0033(9) -0.0009(8)
C9 0.0176(11) 0.0115(11) 0.0190(12) 0.0029(9) 0.0046(9) 0.0010(8)
C10 0.0142(10) 0.0154(11) 0.0141(11) 0.0039(9) 0.0038(9) 0.0006(8)
C11 0.0104(10) 0.0188(12) 0.0224(12) 0.0060(9) 0.0020(9) 0.0027(8)
C12 0.0123(10) 0.0194(11) 0.0168(12) 0.0013(9) 0.0040(9) 0.0013(8)
C13 0.0207(12) 0.0160(12) 0.0266(13) -0.0038(10) 0.0103(10) -0.0054(9)
C14 0.0204(12) 0.0302(14) 0.0343(15) -0.0061(11) 0.0141(11) -0.0095(10)
C15 0.0139(12) 0.0311(15) 0.0447(17) -0.0056(12) 0.0121(11) -0.0018(10)
C16 0.0230(13) 0.0354(16) 0.0437(17) -0.0149(13) 0.0182(13) -0.0052(11)
C17 0.0226(12) 0.0206(13) 0.0268(13) -0.0080(10) 0.0134(10) -0.0027(9)
C18 0.0133(11) 0.0133(11) 0.0281(13) 0.0010(9) 0.0047(10) 0.0007(8)

loop_
_atom_type_symbol
_atom_type_description
_atom_type_scat_dispersion_real
_atom_type_scat_dispersion_imag
_atom_type_scat_source
C C 0.0033 0.0016 'International Tables Vol C Tables 4.2.6.8 and 6.1.1.4'
H H 0.0000 0.0000 'International Tables Vol C Tables 4.2.6.8 and 6.1.1.4'
B B 0.0013 0.0007 'International Tables Vol C Tables 4.2.6.8 and 6.1.1.4'
N N 0.0061 0.0033 'International Tables Vol C Tables 4.2.6.8 and 6.1.1.4'
S S 0.1246 0.1234 'International Tables Vol C Tables 4.2.6.8 and 6.1.1.4'
Rh Rh -1.1178 0.9187 'International Tables Vol C Tables 4.2.6.8 and 6.1.1.4'

loop_
_geom_angle_atom_site_label_1
_geom_angle_atom_site_label_2
_geom_angle_atom_site_label_3
_geom_angle
B1 Rh1 C11 89.51(9)
B1 Rh1 C18 102.04(9)
C11 Rh1 C18 38.72(9)
B1 Rh1 C12 104.89(9)
C11 Rh1 C12 38.62(8)
C18 Rh1 C12 70.49(8)
B1 Rh1 S1 87.62(7)
C11 Rh1 S1 138.41(6)
C18 Rh1 S1 169.33(6)
C12 Rh1 S1 102.86(6)
B1 Rh1 S2 83.20(7)
C11 Rh1 S2 130.25(6)
C18 Rh1 S2 95.07(6)
C12 Rh1 S2 164.48(6)
S1 Rh1 S2 90.53(2)
N2 B1 N1 107.75(16)
N2 B1 Rh1 108.50(14)
N1 B1 Rh1 110.60(14)
N2 B1 H1 106.0(12)
N1 B1 H1 106.3(12)
Rh1 B1 H1 117.2(12)
C5 N1 C1 120.12(18)
C5 N1 B1 118.18(17)
C1 N1 B1 121.63(17)
C6 N2 C10 120.56(18)
C6 N2 B1 119.51(17)
C10 N2 B1 119.93(17)
C1 S1 Rh1 99.63(7)
C6 S2 Rh1 98.13(8)
N1 C1 C2 118.32(19)
N1 C1 S1 119.42(16)
C2 C1 S1 122.13(17)
C3 C2 C1 120.8(2)
C3 C2 H2 119.6
C1 C2 H2 119.6
C2 C3 C4 119.4(2)
C2 C3 H3 120.3
C4 C3 H3 120.3
C5 C4 C3 118.5(2)
C5 C4 H4 120.7
C3 C4 H4 120.7
N1 C5 C4 122.2(2)
N1 C5 H5 118.9
C4 C5 H5 118.9
N2 C6 C7 118.64(19)
N2 C6 S2 117.90(16)
C7 C6 S2 123.40(17)
C8 C7 C6 120.5(2)
C8 C7 H7 119.7
C6 C7 H7 119.7
C7 C8 C9 119.6(2)
C7 C8 H8 120.2
C9 C8 H8 120.2
C10 C9 C8 118.7(2)
C10 C9 H9 120.7
C8 C9 H9 120.7
C9 C10 N2 121.9(2)
C9 C10 H10 119.0
N2 C10 H10 119.0
C18 C11 C12 123.9(2)
C18 C11 Rh1 72.32(13)
C12 C11 Rh1 73.35(12)
C18 C11 H11 117.5
C12 C11 H11 117.5
Rh1 C11 H11 117.5
C11 C12 C13 124.5(2)
C11 C12 Rh1 68.03(12)
C13 C12 Rh1 105.95(15)
C11 C12 H12 115.7
C13 C12 H12 115.7
Rh1 C12 H12 115.7
C12 C13 C14 115.26(19)
C12 C13 H13A 108.5
C14 C13 H13A 108.5
C12 C13 H13B 108.5
C14 C13 H13B 108.5
H13A C13 H13B 107.5
C15 C14 C13 117.04(19)
C15 C14 H14A 108.0
C13 C14 H14A 108.0
C15 C14 H14B 108.0
C13 C14 H14B 108.0
H14A C14 H14B 107.3
C14 C15 C16 118.0(2)
C14 C15 H15A 107.8
C16 C15 H15A 107.8
C14 C15 H15B 107.8
C16 C15 H15B 107.8
H15A C15 H15B 107.1
C15 C16 C17 116.8(2)
C15 C16 H16A 108.1
C17 C16 H16A 108.1
C15 C16 H16B 108.1
C17 C16 H16B 108.1
H16A C16 H16B 107.3
C18 C17 C16 115.1(2)
C18 C17 H17A 108.5
C16 C17 H17A 108.5
C18 C17 H17B 108.5
C16 C17 H17B 108.5
H17A C17 H17B 107.5
C11 C18 C17 124.7(2)
C11 C18 Rh1 68.95(12)
C17 C18 Rh1 103.60(15)
C11 C18 H18 115.9
C17 C18 H18 115.9
Rh1 C18 H18 115.9

loop_
_geom_bond_atom_site_label_1
_geom_bond_atom_site_label_2
_geom_bond_distance
Rh1 B1 2.054(2)
Rh1 C11 2.108(2)
Rh1 C18 2.152(2)
Rh1 C12 2.178(2)
Rh1 S1 2.3513(5)
Rh1 S2 2.3811(6)
B1 N2 1.593(3)
B1 N1 1.598(3)
B1 H1 1.07(2)
N1 C5 1.362(3)
N1 C1 1.366(3)
N2 C6 1.360(3)
N2 C10 1.362(3)
S1 C1 1.711(2)
S2 C6 1.716(2)
C1 C2 1.414(3)
C2 C3 1.361(3)
C2 H2 0.9500
C3 C4 1.406(3)
C3 H3 0.9500
C4 C5 1.364(3)
C4 H4 0.9500
C5 H5 0.9500
C6 C7 1.410(3)
C7 C8 1.364(3)
C7 H7 0.9500
C8 C9 1.402(3)
C8 H8 0.9500
C9 C10 1.362(3)
C9 H9 0.9500
C10 H10 0.9500
C11 C18 1.413(3)
C11 C12 1.419(3)
C11 H11 1.0000
C12 C13 1.514(3)
C12 H12 1.0000
C13 C14 1.543(3)
C13 H13A 0.9900
C13 H13B 0.9900
C14 C15 1.527(3)
C14 H14A 0.9900
C14 H14B 0.9900
C15 C16 1.532(4)
C15 H15A 0.9900
C15 H15B 0.9900
C16 C17 1.542(3)
C16 H16A 0.9900
C16 H16B 0.9900
C17 C18 1.517(3)
C17 H17A 0.9900
C17 H17B 0.9900
C18 H18 1.0000

loop_
_geom_torsion_atom_site_label_1
_geom_torsion_atom_site_label_2
_geom_torsion_atom_site_label_3
_geom_torsion_atom_site_label_4
_geom_torsion
C11 Rh1 B1 N2 -99.04(15)
C18 Rh1 B1 N2 -62.13(15)
C12 Rh1 B1 N2 -134.87(13)
S1 Rh1 B1 N2 122.45(13)
S2 Rh1 B1 N2 31.63(13)
C11 Rh1 B1 N1 142.98(15)
C18 Rh1 B1 N1 179.89(14)
C12 Rh1 B1 N1 107.15(15)
S1 Rh1 B1 N1 4.48(14)
S2 Rh1 B1 N1 -86.35(14)
N2 B1 N1 C5 66.0(2)
Rh1 B1 N1 C5 -175.60(15)
N2 B1 N1 C1 -117.0(2)
Rh1 B1 N1 C1 1.4(2)
N1 B1 N2 C6 88.1(2)
Rh1 B1 N2 C6 -31.7(2)
N1 B1 N2 C10 -91.6(2)
Rh1 B1 N2 C10 148.65(15)
B1 Rh1 S1 C1 -7.83(10)
C11 Rh1 S1 C1 -94.41(12)
C18 Rh1 S1 C1 -162.9(4)
C12 Rh1 S1 C1 -112.57(9)
S2 Rh1 S1 C1 75.34(7)
B1 Rh1 S2 C6 -26.71(10)
C11 Rh1 S2 C6 56.84(11)
C18 Rh1 S2 C6 74.84(9)
C12 Rh1 S2 C6 95.8(2)
S1 Rh1 S2 C6 -114.25(7)
C5 N1 C1 C2 -8.5(3)
B1 N1 C1 C2 174.54(19)
C5 N1 C1 S1 167.34(16)
B1 N1 C1 S1 -9.6(3)
Rh1 S1 C1 N1 11.25(17)
Rh1 S1 C1 C2 -173.09(17)
N1 C1 C2 C3 5.8(3)
S1 C1 C2 C3 -169.92(17)
C1 C2 C3 C4 0.3(3)
C2 C3 C4 C5 -3.7(3)
C1 N1 C5 C4 5.3(3)
B1 N1 C5 C4 -177.7(2)
C3 C4 C5 N1 1.0(3)
C10 N2 C6 C7 3.3(3)
B1 N2 C6 C7 -176.35(18)
C10 N2 C6 S2 -174.15(15)
B1 N2 C6 S2 6.2(2)
Rh1 S2 C6 N2 17.73(16)
Rh1 S2 C6 C7 -159.57(17)
N2 C6 C7 C8 -2.7(3)
S2 C6 C7 C8 174.54(16)
C6 C7 C8 C9 0.6(3)
C7 C8 C9 C10 1.0(3)
C8 C9 C10 N2 -0.4(3)
C6 N2 C10 C9 -1.7(3)
B1 N2 C10 C9 177.90(19)
B1 Rh1 C11 C18 110.12(14)
C12 Rh1 C11 C18 -134.9(2)
S1 Rh1 C11 C18 -164.02(10)
S2 Rh1 C11 C18 29.47(16)
B1 Rh1 C11 C12 -114.99(14)
C18 Rh1 C11 C12 134.9(2)
S1 Rh1 C11 C12 -29.13(17)
S2 Rh1 C11 C12 164.35(10)
C18 C11 C12 C13 -40.4(3)
Rh1 C11 C12 C13 -94.7(2)
C18 C11 C12 Rh1 54.38(19)
B1 Rh1 C12 C11 69.69(15)
C18 Rh1 C12 C11 -28.05(13)
S1 Rh1 C12 C11 160.64(12)
S2 Rh1 C12 C11 -50.3(3)
B1 Rh1 C12 C13 -169.02(14)
C11 Rh1 C12 C13 121.3(2)
C18 Rh1 C12 C13 93.24(15)
S1 Rh1 C12 C13 -78.07(14)
S2 Rh1 C12 C13 71.0(3)
C11 C12 C13 C14 -55.2(3)
Rh1 C12 C13 C14 -129.18(18)
C12 C13 C14 C15 47.3(3)
C13 C14 C15 C16 58.4(3)
C14 C15 C16 C17 -60.9(3)
C15 C16 C17 C18 -44.5(3)
C12 C11 C18 C17 37.4(3)
Rh1 C11 C18 C17 92.3(2)
C12 C11 C18 Rh1 -54.83(19)
C16 C17 C18 C11 58.1(3)
C16 C17 C18 Rh1 131.75(17)
B1 Rh1 C18 C11 -73.75(14)
C12 Rh1 C18 C11 27.98(13)
S1 Rh1 C18 C11 80.7(4)
S2 Rh1 C18 C11 -157.86(12)
B1 Rh1 C18 C17 163.90(15)
C11 Rh1 C18 C17 -122.4(2)
C12 Rh1 C18 C17 -94.38(16)
S1 Rh1 C18 C17 -41.7(4)
S2 Rh1 C18 C17 79.79(14)
